data_7714487
loop_
_publ_author_name
'Yang, Shuyi'
'Fu, Yaomei'
'Tian, Yiran'
'Zhao, Liang'
'Wang, Xinlong'
'Li, Baoli'

_publ_section_title
;
 Design and oxidative desulfurization of Ag/Ti heterometallic clusters
 based on Hard-Soft Acid-Base principle.
;
_journal_name_full 'Dalton transactions (Cambridge, England : 2003)'
_journal_paper_doi 10.1039/d3dt02387g
_journal_year 2023
_chemical_formula_moiety 'C110 H92 Ag2 O58 Ti11, 6[CH3OH]'
_chemical_formula_sum 'C116 H116 Ag2 O64 Ti11'
_chemical_formula_weight 3276.72
_space_group_crystal_system monoclinic
_space_group_IT_number 15
_space_group_name_Hall '-C 2yc'
_space_group_name_H-M_alt 'C 1 2/c 1'
_atom_sites_solution_hydrogens mixed
_atom_sites_solution_primary dual
_audit_creation_date 2023-10-23
_audit_creation_method
;
Olex2 1.5
(compiled 2023.08.17 svn.r577a77a9 for OlexSys, GUI svn.r6817)
;
_audit_update_record
;
2023-10-23 deposited with the CCDC.	2023-11-09 downloaded from the CCDC.
;
_cell_angle_alpha 90
_cell_angle_beta 92.036(8)
_cell_angle_gamma 90
_cell_formula_units_Z 4
_cell_length_a 21.292(5)
_cell_length_b 39.754(9)
_cell_length_c 16.628(4)
_cell_measurement_reflns_used 8965
_cell_measurement_temperature 173(2)
_cell_measurement_theta_max 25.000
_cell_measurement_theta_min 1.953
_cell_volume 14066(6)
_computing_cell_refinement 'SAINT+ Ver. 2016.5-0 (Bruker-AXS, 2016)'
_computing_data_collection 'APEX3 Ver. 2016.5-0 (Bruker-AXS, 2016)'
_computing_data_reduction 'SAINT+ Ver. 2016.5-0 (Bruker-AXS, 2016)'
_computing_molecular_graphics 'Olex2 1.5 (Dolomanov et al., 2009)'
_computing_publication_material 'Olex2 1.5 (Dolomanov et al., 2009)'
_computing_structure_refinement 'XL (Sheldrick, 2015b)'
_computing_structure_solution 'XT (Sheldrick, 2015a)'
_diffrn_ambient_temperature 173.02
_diffrn_detector 'charge-coupled device (CCD) area detector'
_diffrn_detector_area_resol_mean 7.9
_diffrn_detector_type 'Bruker D8 VENTURE'
_diffrn_measured_fraction_theta_full 0.995
_diffrn_measured_fraction_theta_max 0.995
_diffrn_measurement_device 'three-circle diffractometer'
_diffrn_measurement_device_type 'Bruker D8 VENTURE'
_diffrn_measurement_method '0.5\% \w and 0.5\% \f scans'
_diffrn_radiation_collimation 'focusing mirrors'
_diffrn_radiation_detector 'Bruker D8 VENTURE'
_diffrn_radiation_monochromator 'mirror optics'
_diffrn_radiation_probe x-ray
_diffrn_radiation_type 'Mo K\a'
_diffrn_radiation_wavelength 0.71073
_diffrn_radiation_xray_symbol K-L~3~
_diffrn_reflns_av_R_equivalents 0.1440
_diffrn_reflns_av_unetI/netI 0.0933
_diffrn_reflns_Laue_measured_fraction_full 0.995
_diffrn_reflns_Laue_measured_fraction_max 0.995
_diffrn_reflns_limit_h_max 25
_diffrn_reflns_limit_h_min -25
_diffrn_reflns_limit_k_max 47
_diffrn_reflns_limit_k_min -47
_diffrn_reflns_limit_l_max 19
_diffrn_reflns_limit_l_min -18
_diffrn_reflns_number 67489
_diffrn_reflns_point_group_measured_fraction_full 0.995
_diffrn_reflns_point_group_measured_fraction_max 0.995
_diffrn_reflns_theta_full 25.062
_diffrn_reflns_theta_max 25.062
_diffrn_reflns_theta_min 2.451
_diffrn_source 'microfocus sealed X-ray tube'
_diffrn_source_type 'Incoatec I\ms'
_exptl_absorpt_coefficient_mu 0.952
_exptl_absorpt_correction_T_max 0.86
_exptl_absorpt_correction_T_min 0.84
_exptl_absorpt_correction_type multi-scan
_exptl_absorpt_process_details
;
SADABS-2016/2 (Krause et al., 2015) was used for absorption correction.
;
_exptl_crystal_colour yellow
_exptl_crystal_colour_primary yellow
_exptl_crystal_density_diffrn 1.547
_exptl_crystal_density_method 'not measured'
_exptl_crystal_description block
_exptl_crystal_F_000 6640
_exptl_crystal_size_max 0.24
_exptl_crystal_size_mid 0.22
_exptl_crystal_size_min 0.2
_refine_diff_density_max 0.979
_refine_diff_density_min -0.637
_refine_diff_density_rms 0.089
_refine_ls_extinction_method none
_refine_ls_goodness_of_fit_ref 1.027
_refine_ls_hydrogen_treatment constr
_refine_ls_matrix_type full
_refine_ls_number_parameters 905
_refine_ls_number_reflns 12423
_refine_ls_number_restraints 1072
_refine_ls_restrained_S_all 1.012
_refine_ls_R_factor_all 0.1168
_refine_ls_R_factor_gt 0.0596
_refine_ls_shift/su_max 0.001
_refine_ls_shift/su_mean 0.000
_refine_ls_structure_factor_coef Fsqd
_refine_ls_weighting_details 'w=1/[\s^2^(Fo^2^)+(0.0743P)^2^+19.6845P] where P=(Fo^2^+2Fc^2^)/3'
_refine_ls_weighting_scheme calc
_refine_ls_wR_factor_gt 0.1358
_refine_ls_wR_factor_ref 0.1582
_reflns_Friedel_coverage 0.000
_reflns_number_gt 7249
_reflns_number_total 12423
_reflns_threshold_expression 'I > 2\s(I)'
_cod_data_source_file d3dt02387g2.cif
_cod_data_source_block 2277823
_cod_database_code 7714487
_shelx_shelxl_version_number 2019/3
_shelx_space_group_comment
;
The symmetry employed for this shelxl refinement is uniquely defined
by the following loop, which should always be used as a source of
symmetry information in preference to the above space-group names.
They are only intended as comments.
;
_shelx_estimated_absorpt_t_max 0.54
_shelx_estimated_absorpt_t_min 0.21
_olex2_refinement_description
;
1. Restrained distances
 O28-C54B = O28-C54A
 1.4 with sigma of 0.02
 C52B-C30B = C52A-C30A
 1.5 with sigma of 0.01
 O26-C46B = O26-C46A
 1.4 with sigma of 0.02
 O29A-C22A
 1.325 with sigma of 0.01
 O23A-C30A
 1.25 with sigma of 0.01
2. Restrained planarity
 C52A, C30A, C53A, C48A, C51A, C50A, C49A
 with sigma of 0.001
 C21, C23, O29A, C22A, C27A, C26A, C25A, C24A
 with sigma of 0.01
 C53A, O25A, C52A, C48A, C49A, C50A, C51A, C30A
 with sigma of 0.01
3. Uiso/Uaniso restraints and constraints
O23B \\sim C30A \\sim O24B \\sim C30B \\sim C52A \\sim C52B \\sim C53A \\sim
C53B \\sim C48A \\sim C48B \\sim C49B \\sim C49A \\sim C50B \\sim C50A \\sim
C51B \\sim C51A \\sim O25B: within 3.8A with sigma of 0.01 and sigma for
terminal atoms of 0.03 within 3.8A
C54A \\sim C54B: within 2A with sigma of 0.01 and sigma for terminal atoms of
0.03 within 2A
O28: within 2A with sigma of 0.01 and sigma for terminal atoms of 0.03 within 2A
C46B \\sim C46A: within 2A with sigma of 0.01 and sigma for terminal atoms of
0.03 within 2A
C22 \\sim C23 \\sim C24 \\sim C25 \\sim C26 \\sim C27 \\sim O29 \\sim C22A
\\sim C24A \\sim C25A \\sim C26A \\sim C27A \\sim O29A: within 2A with sigma of
0.01 and sigma for terminal atoms of 0.03 within 2A
O23A \\sim O23B: within 2A with sigma of 0.01 and sigma for terminal atoms of
0.03 within 2A
O25A \\sim O25B: within 2A with sigma of 0.01 and sigma for terminal atoms of
0.03 within 2A
O28 \\sim C54B \\sim C54A: within 2A with sigma of 0.01 and sigma for terminal
atoms of 0.03 within 2A
Uanis(O25B) \\sim Ueq, Uanis(C53B) \\sim Ueq, Uanis(C53A) \\sim Ueq,
Uanis(C48B) \\sim Ueq, Uanis(C48A) \\sim Ueq, Uanis(C49B) \\sim Ueq,
Uanis(C49A) \\sim Ueq, Uanis(C50A) \\sim Ueq, Uanis(C50B) \\sim Ueq,
Uanis(C52B) \\sim Ueq, Uanis(C52A) \\sim Ueq, Uanis(C51B) \\sim Ueq,
Uanis(C51A) \\sim Ueq, Uanis(C30B) \\sim Ueq, Uanis(O23B) \\sim Ueq,
Uanis(O24B) \\sim Ueq: with sigma of 0.01 and sigma for terminal atoms of 0.005
Uanis(C54B) \\sim Ueq, Uanis(C54A) \\sim Ueq, Uanis(C41) \\sim Ueq, Uanis(C40)
\\sim Ueq, Uanis(C45) \\sim Ueq, Uanis(C42) \\sim Ueq, Uanis(C47) \\sim Ueq,
Uanis(C40) \\sim Ueq, Uanis(O24A) \\sim Ueq, Uanis(O25A) \\sim Ueq, Uanis(C46B)
\\sim Ueq: with sigma of 0.01 and sigma for terminal atoms of 0.01
4. Others
 Sof(O25B)=Sof(C30B)=Sof(C53B)=Sof(C48B)=Sof(H48B)=Sof(C49B)=Sof(H49B)=
 Sof(C50B)=Sof(H50B)=Sof(C51B)=Sof(H51B)=Sof(C52B)=1-FVAR(1)
 Sof(C30A)=Sof(C53A)=Sof(C48A)=Sof(H48A)=Sof(C49A)=Sof(H49A)=Sof(C50A)=
 Sof(H50A)=Sof(C51A)=Sof(H51A)=Sof(C52A)=Sof(O25A)=FVAR(1)
 Sof(C46B)=Sof(H46A)=Sof(H46B)=Sof(H46C)=1-FVAR(2)
 Sof(C46A)=Sof(H46D)=Sof(H46E)=Sof(H46F)=FVAR(2)
 Sof(C54B)=Sof(H54A)=Sof(H54B)=Sof(H54C)=1-FVAR(3)
 Sof(C54A)=Sof(H54D)=Sof(H54E)=Sof(H54F)=FVAR(3)
 Sof(C22A)=Sof(C27A)=Sof(H27A)=Sof(C26A)=Sof(H26A)=Sof(C25A)=Sof(H25A)=
 Sof(C24A)=Sof(H24A)=Sof(O29A)=1-FVAR(4)
 Sof(C22)=Sof(C24)=Sof(H24)=Sof(C25)=Sof(H25)=Sof(C26)=Sof(H26)=Sof(C27)=
 Sof(H27)=Sof(O29)=FVAR(4)
 Fixed Sof: O23B(0.5) O24B(0.5) O23A(0.5) O24A(0.5)
5.a Riding coordinates:
 C54B(H54A,H54B,H54C)
5.b Aromatic/amide H refined with riding coordinates:
 C7(H7), C8(H8), C9(H9), C10(H10), C14(H14), C15(H15), C16(H16), C17(H17),
 C19(H19), C24(H24), C25(H25), C26(H26), C27(H27), C29(H29), C31(H31), C32(H32),
  C33(H33), C34(H34), C35(H35), C38(H38), C40(H40), C41(H41), C42(H42),
 C45(H45), C48B(H48B), C49B(H49B), C50B(H50B), C51B(H51B), C48A(H48A),
 C49A(H49A), C50A(H50A), C51A(H51A), C27A(H27A), C26A(H26A), C25A(H25A),
 C24A(H24A)
5.c Fitted hexagon refined as free rotating group:
 C6(C7,C8,C9,C10,C11), C13(C14,C15,C16,C17,C18), C32(C33,C34,C35,C36,C37),
 C40(C41,C42,C43,C44,C45), C53B(C48B,C49B,C50B,C51B,C52B), C53A(C48A,C49A,C50A,
 C51A,C52A), C22A(C27A,C26A,C25A,C24A,C23)
5.d Idealised Me refined as rotating group:
 C28(H28A,H28B,H28C), C39(H39A,H39B,H39C), C46B(H46A,H46B,H46C), C47(H47A,H47B,
 H47C), C55(H55A,H55B,H55C), C46A(H46D,H46E,H46F), C54A(H54D,H54E,H54F)
;
_smtbx_masks_special_details
;
A solvent mask was calculated and 434 electrons were 
found in a volume of 2916\%A^3^ in 3 voids per unit cell. 
This is consistent with the presence of 
3[CH3OH]per Asymmetric Unit 
which account for 432 electrons 
per unit cell.
;
_smtbx_masks_void_probe_radius 1.2
_smtbx_masks_void_truncation_radius 1.2
_platon_squeeze_void_probe_radius 1.20
_olex2_submission_special_instructions 'No special instructions were received'

loop_
_space_group_symop_operation_xyz
'x, y, z'
'-x, y, -z+1/2'
'x+1/2, y+1/2, z'
'-x+1/2, y+1/2, -z+1/2'
'-x, -y, -z'
'x, -y, z-1/2'
'-x+1/2, -y+1/2, -z'
'x+1/2, -y+1/2, z-1/2'

loop_
_atom_site_label
_atom_site_type_symbol
_atom_site_fract_x
_atom_site_fract_y
_atom_site_fract_z
_atom_site_U_iso_or_equiv
_atom_site_adp_type
_atom_site_occupancy
_atom_site_site_symmetry_order
_atom_site_calc_flag
_atom_site_refinement_flags_posn
_atom_site_refinement_flags_adp
_atom_site_refinement_flags_occupancy
_atom_site_disorder_assembly
_atom_site_disorder_group
Ag1 Ag 0.33666(2) 0.65059(2) 0.32554(3) 0.04209(15) Uani 1 1 d . . . . .
Ti1 Ti 0.500000 0.66979(3) 0.250000 0.0273(3) Uani 1 2 d S T P . .
Ti2 Ti 0.42567(5) 0.59330(2) 0.25745(6) 0.0310(3) Uani 1 1 d . . . . .
Ti3 Ti 0.23990(5) 0.72139(3) 0.25810(7) 0.0407(3) Uani 1 1 d . . . . .
Ti4 Ti 0.37638(5) 0.67613(3) 0.53167(6) 0.0410(3) Uani 1 1 d . . . . .
Ti5 Ti 0.30829(5) 0.55844(3) 0.37293(7) 0.0443(3) Uani 1 1 d . . . . .
Ti6 Ti 0.19738(6) 0.65196(3) 0.17669(8) 0.0533(3) Uani 1 1 d . . . . .
O1 O 0.37060(17) 0.58865(9) 0.3330(2) 0.0365(9) Uani 1 1 d . . . . .
O2 O 0.43703(18) 0.70950(9) 0.2611(2) 0.0380(10) Uani 1 1 d . . . . .
O3 O 0.50120(17) 0.58632(9) 0.3239(2) 0.0333(9) Uani 1 1 d . . . . .
O4 O 0.43804(17) 0.63972(9) 0.2594(2) 0.0331(9) Uani 1 1 d . . . . .
O5 O 0.43213(19) 0.67202(10) 0.4358(2) 0.0407(10) Uani 1 1 d . . . . .
O6 O 0.31326(19) 0.69655(10) 0.4479(2) 0.0434(10) Uani 1 1 d . . . . .
O7 O 0.36624(19) 0.59737(10) 0.1601(2) 0.0410(10) Uani 1 1 d . . . . .
O8 O 0.28935(19) 0.63369(10) 0.1798(2) 0.0443(10) Uani 1 1 d . . . . .
O9 O 0.33401(18) 0.70710(9) 0.2616(2) 0.0381(10) Uani 1 1 d . . . . .
O10 O 0.51977(18) 0.67553(10) 0.3681(2) 0.0398(10) Uani 1 1 d . . . . .
O11 O 0.3396(2) 0.63323(10) 0.4830(2) 0.0473(11) Uani 1 1 d . . . . .
O12 O 0.27083(19) 0.76052(10) 0.2103(3) 0.0448(11) Uani 1 1 d . . . . .
O13 O 0.41974(19) 0.54149(9) 0.2330(2) 0.0433(10) Uani 1 1 d . . . . .
O14 O 0.22069(18) 0.67257(10) 0.2862(2) 0.0430(10) Uani 1 1 d . . . . .
O15 O 0.25858(19) 0.73245(10) 0.3727(3) 0.0480(11) Uani 1 1 d . . . . .
O16 O 0.3189(2) 0.66989(10) 0.6105(2) 0.0462(11) Uani 1 1 d . . . . .
O17 O 0.23270(19) 0.69658(10) 0.1532(2) 0.0471(11) Uani 1 1 d . . . . .
O18 O 0.3996(2) 0.72016(10) 0.5499(2) 0.0464(11) Uani 1 1 d . . . . .
O19 O 0.4434(2) 0.65803(10) 0.5905(2) 0.0484(11) Uani 1 1 d . . . . .
O20 O 0.3256(2) 0.52778(10) 0.2766(3) 0.0530(12) Uani 1 1 d . . . . .
O21 O 0.2806(2) 0.58869(11) 0.4618(3) 0.0633(14) Uani 1 1 d . . . . .
O22 O 0.16311(19) 0.73709(11) 0.2576(3) 0.0527(12) Uani 1 1 d . . . . .
O23B O 0.2494(13) 0.5870(10) 0.300(3) 0.082(2) Uani 0.5 1 d . U P A 2
O24B O 0.1741(14) 0.6058(7) 0.2167(17) 0.088(2) Uani 0.5 1 d . U P A 2
O25B O 0.2313(9) 0.5318(5) 0.3746(10) 0.0818(19) Uani 0.647(7) 1 d . U P A 2
O26 O 0.3564(2) 0.53401(11) 0.4378(3) 0.0598(13) Uani 1 1 d D . . . .
O27 O 0.1959(2) 0.63562(12) 0.0713(3) 0.0662(15) Uani 1 1 d . . . . .
C1 C 0.4915(3) 0.67184(14) 0.4340(3) 0.0368(14) Uani 1 1 d . . . . .
C2 C 0.3030(3) 0.72608(16) 0.4241(4) 0.0394(15) Uani 1 1 d . . . . .
C3 C 0.3842(3) 0.72127(14) 0.2423(3) 0.0310(13) Uani 1 1 d . . . . .
O28 O 0.1184(2) 0.66461(13) 0.1720(3) 0.0751(15) Uani 1 1 d D U . . .
C4 C 0.2747(3) 0.64742(15) 0.6277(3) 0.0386(15) Uani 1 1 d . . . . .
C5 C 0.3148(3) 0.61111(16) 0.1386(4) 0.0422(16) Uani 1 1 d . . . . .
C6 C 0.38896(19) 0.74988(8) 0.5133(2) 0.0371(14) Uani 1 1 d G . . . .
C7 C 0.42702(18) 0.77674(10) 0.5372(2) 0.0512(17) Uani 1 1 d G . . . .
H7 H 0.458348 0.773714 0.576992 0.061 Uiso 1 1 calc R U . . .
C8 C 0.4183(2) 0.80813(9) 0.5018(3) 0.061(2) Uani 1 1 d G . . . .
H8 H 0.443716 0.826100 0.517758 0.073 Uiso 1 1 calc R U . . .
C9 C 0.3714(2) 0.81265(8) 0.4424(3) 0.064(2) Uani 1 1 d G . . . .
H9 H 0.365563 0.833654 0.418608 0.077 Uiso 1 1 calc R U . . .
C10 C 0.33337(19) 0.78579(10) 0.4184(2) 0.0545(18) Uani 1 1 d G . . . .
H10 H 0.302041 0.788823 0.378690 0.065 Uiso 1 1 calc R U . . .
C11 C 0.34214(17) 0.75441(9) 0.4539(2) 0.0400(15) Uani 1 1 d G . . . .
C12 C 0.2958(3) 0.61398(16) 0.5038(4) 0.0428(16) Uani 1 1 d . . . . .
C13 C 0.38115(19) 0.75273(8) 0.1942(2) 0.0399(15) Uani 1 1 d G . . . .
C14 C 0.43618(16) 0.76387(11) 0.1604(3) 0.063(2) Uani 1 1 d G . . . .
H14 H 0.473555 0.752207 0.170062 0.076 Uiso 1 1 calc R U . . .
C15 C 0.4354(2) 0.79245(12) 0.1122(3) 0.099(3) Uani 1 1 d G . . . .
H15 H 0.472179 0.799901 0.089614 0.119 Uiso 1 1 calc R U . . .
C16 C 0.3795(2) 0.80988(10) 0.0978(3) 0.085(3) Uani 1 1 d G . . . .
H16 H 0.378944 0.829003 0.065598 0.102 Uiso 1 1 calc R U . . .
C17 C 0.32446(19) 0.79875(10) 0.1317(3) 0.0543(18) Uani 1 1 d G . . . .
H17 H 0.287086 0.810412 0.122028 0.065 Uiso 1 1 calc R U . . .
C18 C 0.32528(16) 0.77017(10) 0.1799(2) 0.0414(15) Uani 1 1 d G . . . .
C19 C 0.2415(3) 0.65136(16) 0.6984(4) 0.0464(16) Uani 1 1 d . . . . .
H19 H 0.250912 0.669259 0.732767 0.056 Uiso 1 1 calc R U . . .
C20 C 0.2609(3) 0.62007(15) 0.5765(4) 0.0403(15) Uani 1 1 d . . . . .
C21 C 0.3761(3) 0.52047(15) 0.2433(3) 0.0403(15) Uani 1 1 d . . . . .
C22 C 0.4393(5) 0.4755(2) 0.1777(6) 0.051(2) Uani 0.734(11) 1 d . U P B 1
C24 C 0.3409(5) 0.4617(2) 0.2366(6) 0.053(2) Uani 0.734(11) 1 d . U P B 1
H24 H 0.304834 0.468698 0.261750 0.063 Uiso 0.734(11) 1 calc R U P B 1
C25 C 0.3474(5) 0.4287(2) 0.2188(6) 0.058(2) Uani 0.734(11) 1 d . U P B 1
H25 H 0.316571 0.413276 0.231972 0.069 Uiso 0.734(11) 1 calc R U P B 1
C26 C 0.3997(6) 0.4185(3) 0.1812(7) 0.062(2) Uani 0.734(11) 1 d . U P B 1
H26 H 0.405008 0.395725 0.170527 0.075 Uiso 0.734(11) 1 calc R U P B 1
C27 C 0.4459(5) 0.4413(3) 0.1581(7) 0.062(2) Uani 0.734(11) 1 d . U P B 1
H27 H 0.480494 0.433927 0.130314 0.075 Uiso 0.734(11) 1 calc R U P B 1
C28 C 0.5042(3) 0.58283(18) 0.4091(3) 0.0529(18) Uani 1 1 d . . . . .
H28A H 0.533991 0.598614 0.431819 0.079 Uiso 1 1 calc R U . . .
H28B H 0.517127 0.560373 0.423049 0.079 Uiso 1 1 calc R U . . .
H28C H 0.463515 0.587135 0.429995 0.079 Uiso 1 1 calc R U . . .
C29 C 0.1954(4) 0.6292(2) 0.7172(5) 0.069(2) Uani 1 1 d . . . . .
H29 H 0.173393 0.632201 0.763982 0.082 Uiso 1 1 calc R U . . .
C30B C 0.1980(8) 0.5854(3) 0.2670(10) 0.0839(18) Uani 0.647(7) 1 d D U P A 2
C31 C 0.2140(3) 0.59784(17) 0.5985(4) 0.060(2) Uani 1 1 d . . . . .
H31 H 0.204317 0.579440 0.565781 0.072 Uiso 1 1 calc R U . . .
C32 C 0.5447(2) 0.65117(14) 0.6466(2) 0.077(2) Uani 1 1 d G . . . .
H32 H 0.527366 0.645677 0.695474 0.093 Uiso 1 1 calc R U . . .
C33 C 0.6095(2) 0.65172(16) 0.6398(3) 0.102(3) Uani 1 1 d G . . . .
H33 H 0.635640 0.646592 0.684137 0.122 Uiso 1 1 calc R U . . .
C34 C 0.63537(17) 0.65993(16) 0.5668(3) 0.096(3) Uani 1 1 d G . . . .
H34 H 0.678770 0.660295 0.562215 0.116 Uiso 1 1 calc R U . . .
C35 C 0.5963(2) 0.66759(14) 0.5005(2) 0.071(2) Uani 1 1 d G . . . .
H35 H 0.613625 0.673084 0.451629 0.086 Uiso 1 1 calc R U . . .
C36 C 0.5315(2) 0.66704(12) 0.5073(2) 0.0466(16) Uani 1 1 d G . . . .
C37 C 0.50562(17) 0.65883(12) 0.5803(2) 0.0494(17) Uani 1 1 d G . . . .
C38 C 0.1815(4) 0.6027(2) 0.6681(5) 0.074(2) Uani 1 1 d . . . . .
H38 H 0.149908 0.587718 0.681413 0.089 Uiso 1 1 calc R U . . .
C39 C 0.1825(3) 0.6657(2) 0.3557(4) 0.067(2) Uani 1 1 d . . . . .
H39A H 0.191004 0.682279 0.396501 0.101 Uiso 1 1 calc R U . . .
H39B H 0.192631 0.643747 0.376626 0.101 Uiso 1 1 calc R U . . .
H39C H 0.138805 0.666421 0.339453 0.101 Uiso 1 1 calc R U . . .
C40 C 0.2959(3) 0.56953(16) -0.0632(3) 0.125(4) Uani 1 1 d G U . . .
H40 H 0.318184 0.554606 -0.094454 0.150 Uiso 1 1 calc R U . . .
C41 C 0.2394(3) 0.58297(16) -0.0929(3) 0.118(4) Uani 1 1 d G U . . .
H41 H 0.223940 0.577042 -0.143961 0.142 Uiso 1 1 calc R U . . .
C42 C 0.2060(2) 0.60528(14) -0.0462(3) 0.079(3) Uani 1 1 d G U . . .
H42 H 0.168253 0.614276 -0.066093 0.095 Uiso 1 1 calc R U . . .
C43 C 0.2291(2) 0.61415(12) 0.0301(3) 0.060(2) Uani 1 1 d G . . . .
C44 C 0.2856(2) 0.60071(13) 0.0597(2) 0.0549(19) Uani 1 1 d G . . . .
C45 C 0.3190(2) 0.57840(15) 0.0131(3) 0.101(3) Uani 1 1 d G U . . .
H45 H 0.356742 0.569405 0.032923 0.121 Uiso 1 1 calc R U . . .
C46B C 0.358(2) 0.5158(10) 0.5083(18) 0.091(11) Uani 0.25(2) 1 d D U P C 2
H46A H 0.364891 0.530730 0.553159 0.137 Uiso 0.25(2) 1 calc R U P C 2
H46B H 0.392015 0.499774 0.507421 0.137 Uiso 0.25(2) 1 calc R U P C 2
H46C H 0.319158 0.504083 0.513595 0.137 Uiso 0.25(2) 1 calc R U P C 2
C47 C 0.2487(5) 0.7084(3) 0.0763(6) 0.122(4) Uani 1 1 d . U . . .
H47A H 0.227468 0.729314 0.065258 0.183 Uiso 1 1 calc R U . . .
H47B H 0.236307 0.692155 0.036198 0.183 Uiso 1 1 calc R U . . .
H47C H 0.293333 0.711896 0.075337 0.183 Uiso 1 1 calc R U . . .
C53B C 0.1868(4) 0.5276(2) 0.3171(6) 0.0890(18) Uani 0.647(7) 1 d G U P A 2
C48B C 0.1566(4) 0.4966(2) 0.3182(6) 0.093(2) Uani 0.647(7) 1 d G U P A 2
H48B H 0.168345 0.480645 0.356855 0.111 Uiso 0.647(7) 1 calc R U P A 2
C49B C 0.1090(4) 0.48935(18) 0.2615(6) 0.096(2) Uani 0.647(7) 1 d G U P A 2
H49B H 0.088808 0.468604 0.262249 0.115 Uiso 0.647(7) 1 calc R U P A 2
C50B C 0.0914(4) 0.5131(2) 0.2037(6) 0.097(2) Uani 0.647(7) 1 d G U P A 2
H50B H 0.059567 0.508313 0.165766 0.117 Uiso 0.647(7) 1 calc R U P A 2
C51B C 0.1216(5) 0.5441(2) 0.2026(6) 0.0932(19) Uani 0.647(7) 1 d G U P A 2
H51B H 0.109861 0.560062 0.163890 0.112 Uiso 0.647(7) 1 calc R U P A 2
C52B C 0.1692(4) 0.55136(19) 0.2592(6) 0.0904(18) Uani 0.647(7) 1 d DG U P A 2
O29 O 0.4843(3) 0.49760(15) 0.1573(4) 0.059(2) Uani 0.734(11) 1 d . U P B 1
C55 C 0.1175(5) 0.7614(3) 0.2344(8) 0.142(5) Uani 1 1 d . . . . .
H55A H 0.109717 0.760429 0.177216 0.213 Uiso 1 1 calc R U . . .
H55B H 0.132572 0.783440 0.249013 0.213 Uiso 1 1 calc R U . . .
H55C H 0.079159 0.756978 0.261215 0.213 Uiso 1 1 calc R U . . .
C30A C 0.1958(6) 0.5878(3) 0.2732(5) 0.085(2) Uani 0.353(7) 1 d D U P A 1
C53A C 0.1764(4) 0.5327(2) 0.3460(5) 0.0901(19) Uani 0.353(7) 1 d G U P A 1
C48A C 0.1372(5) 0.5055(2) 0.3598(5) 0.093(2) Uani 0.353(7) 1 d G U P A 1
H48A H 0.149975 0.488734 0.395896 0.112 Uiso 0.353(7) 1 calc R U P A 1
C49A C 0.0791(5) 0.5032(3) 0.3195(9) 0.094(2) Uani 0.353(7) 1 d G U P A 1
H49A H 0.052858 0.485017 0.328688 0.113 Uiso 0.353(7) 1 calc R U P A 1
C50A C 0.0600(5) 0.5282(3) 0.2655(10) 0.094(2) Uani 0.353(7) 1 d G U P A 1
H50A H 0.021097 0.526739 0.238557 0.113 Uiso 0.353(7) 1 calc R U P A 1
C51A C 0.0992(6) 0.5555(3) 0.2518(7) 0.0917(19) Uani 0.353(7) 1 d G U P A 1
H51A H 0.086454 0.572176 0.215632 0.110 Uiso 0.353(7) 1 calc R U P A 1
C52A C 0.1574(5) 0.5577(2) 0.2920(5) 0.0904(19) Uani 0.353(7) 1 d DG U P A 1
C46A C 0.3973(8) 0.5086(3) 0.4743(9) 0.101(6) Uani 0.75(2) 1 d D U P C 1
H46D H 0.373664 0.494798 0.509761 0.152 Uiso 0.75(2) 1 calc R U P C 1
H46E H 0.431058 0.519291 0.504290 0.152 Uiso 0.75(2) 1 calc R U P C 1
H46F H 0.414252 0.494753 0.432925 0.152 Uiso 0.75(2) 1 calc R U P C 1
C54B C 0.0529(9) 0.6563(10) 0.178(4) 0.139(10) Uani 0.39(4) 1 d D U P D 2
H54A H 0.032157 0.676102 0.196221 0.209 Uiso 0.39(4) 1 d R U P D 2
H54B H 0.046777 0.638162 0.214701 0.209 Uiso 0.39(4) 1 d R U P D 2
H54C H 0.035657 0.650162 0.125501 0.209 Uiso 0.39(4) 1 d R U P D 2
C54A C 0.0624(11) 0.6552(6) 0.126(2) 0.152(8) Uani 0.61(4) 1 d D U P D 1
H54D H 0.040215 0.638202 0.154698 0.229 Uiso 0.61(4) 1 calc R U P D 1
H54E H 0.073733 0.646653 0.074733 0.229 Uiso 0.61(4) 1 calc R U P D 1
H54F H 0.035886 0.674595 0.118621 0.229 Uiso 0.61(4) 1 calc R U P D 1
C22A C 0.3434(5) 0.4593(3) 0.2253(6) 0.053(3) Uani 0.266(11) 1 d DG U P B 2
C27A C 0.3589(10) 0.42719(19) 0.1994(9) 0.056(3) Uani 0.266(11) 1 d G U P B 2
H27A H 0.330276 0.409662 0.203930 0.067 Uiso 0.266(11) 1 calc R U P B 2
C26A C 0.4171(11) 0.4213(3) 0.1669(10) 0.059(3) Uani 0.266(11) 1 d G U P B 2
H26A H 0.427434 0.399792 0.149598 0.071 Uiso 0.266(11) 1 calc R U P B 2
C25A C 0.4598(8) 0.4475(5) 0.1602(11) 0.059(3) Uani 0.266(11) 1 d G U P B 2
H25A H 0.498777 0.443508 0.138397 0.071 Uiso 0.266(11) 1 calc R U P B 2
C24A C 0.4444(4) 0.4796(3) 0.1860(8) 0.054(3) Uani 0.266(11) 1 d G U P B 2
H24A H 0.472961 0.497093 0.181528 0.065 Uiso 0.266(11) 1 calc R U P B 2
C23 C 0.3862(3) 0.48548(14) 0.2186(3) 0.0441(14) Uani 1 1 d G U . . .
O29A O 0.2885(7) 0.4677(4) 0.2575(9) 0.062(6) Uani 0.266(11) 1 d D U P B 2
O23A O 0.2509(8) 0.5895(6) 0.301(2) 0.042(2) Uani 0.5 1 d D U P A 1
O24A O 0.1711(9) 0.6102(4) 0.2317(11) 0.051(4) Uani 0.5 1 d . U P A 1
O25A O 0.2357(11) 0.5335(5) 0.3893(11) 0.036(3) Uani 0.353(7) 1 d . U P A 1

loop_
_atom_site_aniso_label
_atom_site_aniso_U_11
_atom_site_aniso_U_22
_atom_site_aniso_U_33
_atom_site_aniso_U_23
_atom_site_aniso_U_13
_atom_site_aniso_U_12
Ag1 0.0488(3) 0.0360(3) 0.0420(3) 0.0000(2) 0.0101(2) 0.0068(2)
Ti1 0.0321(8) 0.0213(7) 0.0288(8) 0.000 0.0068(6) 0.000
Ti2 0.0359(6) 0.0240(5) 0.0335(6) -0.0022(5) 0.0078(5) -0.0013(5)
Ti3 0.0363(6) 0.0409(7) 0.0450(7) 0.0001(5) 0.0028(5) 0.0074(5)
Ti4 0.0519(7) 0.0385(6) 0.0334(6) 0.0014(5) 0.0123(5) -0.0011(5)
Ti5 0.0523(7) 0.0325(6) 0.0491(7) -0.0030(5) 0.0191(6) -0.0082(5)
Ti6 0.0445(7) 0.0530(8) 0.0617(8) -0.0121(7) -0.0097(6) 0.0067(6)
O1 0.039(2) 0.029(2) 0.042(2) -0.0025(18) 0.0108(19) -0.0044(18)
O2 0.033(2) 0.026(2) 0.055(3) -0.0046(19) 0.003(2) 0.0069(18)
O3 0.039(2) 0.030(2) 0.032(2) 0.0045(17) 0.0051(18) 0.0024(17)
O4 0.035(2) 0.027(2) 0.038(2) -0.0003(17) 0.0071(18) -0.0027(17)
O5 0.042(3) 0.050(3) 0.031(2) 0.003(2) 0.0064(19) 0.002(2)
O6 0.052(3) 0.037(3) 0.042(2) -0.002(2) 0.004(2) -0.001(2)
O7 0.045(3) 0.041(2) 0.037(2) -0.0079(19) -0.002(2) 0.010(2)
O8 0.044(3) 0.046(3) 0.043(2) -0.011(2) 0.002(2) 0.006(2)
O9 0.034(2) 0.032(2) 0.049(3) 0.007(2) 0.005(2) 0.0064(19)
O10 0.039(2) 0.050(3) 0.030(2) -0.001(2) 0.0029(19) -0.006(2)
O11 0.058(3) 0.042(3) 0.044(3) -0.007(2) 0.022(2) -0.009(2)
O12 0.040(3) 0.040(2) 0.054(3) 0.004(2) 0.003(2) 0.011(2)
O13 0.047(3) 0.025(2) 0.058(3) -0.006(2) 0.016(2) -0.005(2)
O14 0.042(3) 0.043(3) 0.045(2) -0.005(2) 0.008(2) 0.001(2)
O15 0.043(3) 0.052(3) 0.049(3) -0.008(2) 0.002(2) 0.009(2)
O16 0.058(3) 0.045(3) 0.037(2) -0.003(2) 0.016(2) -0.004(2)
O17 0.054(3) 0.051(3) 0.037(2) -0.002(2) -0.002(2) 0.003(2)
O18 0.063(3) 0.039(3) 0.037(2) 0.001(2) -0.002(2) -0.001(2)
O19 0.055(3) 0.056(3) 0.035(2) 0.008(2) 0.009(2) 0.005(2)
O20 0.052(3) 0.038(3) 0.071(3) -0.016(2) 0.019(2) -0.013(2)
O21 0.079(4) 0.045(3) 0.068(3) -0.019(3) 0.036(3) -0.017(3)
O22 0.043(3) 0.050(3) 0.066(3) 0.001(2) 0.004(2) 0.008(2)
O23B 0.078(3) 0.072(3) 0.096(3) 0.003(3) 0.003(3) -0.016(3)
O24B 0.083(4) 0.079(4) 0.101(4) -0.002(4) 0.002(4) -0.018(3)
O25B 0.081(3) 0.070(3) 0.095(3) 0.001(3) 0.005(3) -0.019(3)
O26 0.081(4) 0.043(3) 0.056(3) 0.013(2) 0.003(3) -0.005(2)
O27 0.065(3) 0.062(3) 0.069(3) -0.021(3) -0.029(3) 0.018(3)
C1 0.052(4) 0.028(3) 0.030(3) -0.003(3) 0.006(3) -0.005(3)
C2 0.039(4) 0.043(4) 0.037(4) -0.001(3) 0.015(3) 0.011(3)
C3 0.037(4) 0.027(3) 0.029(3) -0.009(3) 0.007(3) 0.006(3)
O28 0.045(3) 0.080(4) 0.099(4) -0.018(3) -0.017(3) 0.005(3)
C4 0.048(4) 0.036(4) 0.032(3) 0.006(3) 0.008(3) 0.019(3)
C5 0.051(4) 0.038(4) 0.037(4) -0.002(3) -0.002(3) -0.007(3)
C6 0.043(4) 0.036(4) 0.034(3) -0.002(3) 0.012(3) 0.003(3)
C7 0.061(5) 0.045(4) 0.048(4) -0.004(3) 0.003(3) -0.005(3)
C8 0.063(5) 0.050(5) 0.070(5) -0.004(4) 0.008(4) -0.002(4)
C9 0.070(5) 0.040(4) 0.083(6) 0.008(4) 0.002(4) 0.005(4)
C10 0.055(4) 0.052(4) 0.057(4) 0.001(4) -0.001(4) 0.009(4)
C11 0.044(4) 0.036(4) 0.041(4) 0.000(3) 0.008(3) 0.005(3)
C12 0.051(4) 0.032(4) 0.046(4) 0.003(3) 0.011(3) 0.004(3)
C13 0.041(4) 0.037(4) 0.043(4) -0.001(3) 0.010(3) 0.004(3)
C14 0.060(5) 0.049(4) 0.083(5) 0.025(4) 0.023(4) 0.017(4)
C15 0.077(6) 0.094(7) 0.130(8) 0.064(6) 0.056(6) 0.020(5)
C16 0.092(7) 0.066(6) 0.100(7) 0.046(5) 0.038(5) 0.018(5)
C17 0.067(5) 0.047(4) 0.049(4) 0.012(3) 0.009(4) 0.016(4)
C18 0.050(4) 0.036(4) 0.039(4) -0.003(3) 0.002(3) 0.008(3)
C19 0.055(4) 0.049(4) 0.037(4) 0.007(3) 0.013(3) 0.010(3)
C20 0.045(4) 0.033(3) 0.044(4) 0.010(3) 0.014(3) 0.003(3)
C21 0.046(4) 0.035(4) 0.040(4) -0.003(3) 0.004(3) -0.006(3)
C22 0.059(4) 0.032(4) 0.061(4) -0.020(4) 0.000(4) -0.007(4)
C24 0.069(5) 0.040(4) 0.049(4) -0.017(3) 0.008(4) -0.008(4)
C25 0.076(5) 0.040(4) 0.058(4) -0.013(4) 0.009(4) -0.007(4)
C26 0.081(5) 0.036(4) 0.071(4) -0.018(4) 0.006(4) -0.007(4)
C27 0.071(5) 0.041(4) 0.075(4) -0.025(4) 0.010(4) 0.001(4)
C28 0.054(4) 0.076(5) 0.029(3) 0.007(3) 0.003(3) -0.009(4)
C29 0.077(6) 0.077(6) 0.055(5) 0.006(4) 0.040(4) 0.010(5)
C30B 0.081(3) 0.072(3) 0.099(3) 0.000(3) 0.000(3) -0.019(3)
C31 0.072(5) 0.048(4) 0.061(5) 0.001(4) 0.023(4) -0.007(4)
C32 0.073(6) 0.112(7) 0.047(5) 0.017(5) -0.008(4) 0.002(5)
C33 0.088(7) 0.163(10) 0.053(5) 0.009(6) -0.024(5) 0.012(7)
C34 0.056(5) 0.173(10) 0.060(6) -0.003(6) -0.010(5) -0.005(6)
C35 0.056(5) 0.120(7) 0.038(4) -0.012(4) -0.001(4) -0.015(5)
C36 0.053(4) 0.055(4) 0.031(4) -0.005(3) 0.001(3) -0.004(3)
C37 0.070(5) 0.049(4) 0.029(3) 0.002(3) 0.001(3) -0.003(4)
C38 0.073(6) 0.073(6) 0.078(6) 0.000(5) 0.041(5) -0.021(4)
C39 0.050(5) 0.083(6) 0.070(5) 0.000(4) 0.019(4) -0.010(4)
C40 0.133(7) 0.149(8) 0.091(6) -0.047(6) -0.035(6) 0.051(6)
C41 0.135(7) 0.135(7) 0.083(6) -0.031(6) -0.035(6) 0.033(6)
C42 0.093(5) 0.084(5) 0.059(5) -0.021(4) -0.023(4) 0.029(4)
C43 0.074(5) 0.050(4) 0.055(5) -0.011(4) -0.020(4) 0.011(4)
C44 0.069(5) 0.048(4) 0.046(4) -0.016(3) -0.008(4) 0.015(4)
C45 0.104(6) 0.117(6) 0.079(5) -0.036(5) -0.026(5) 0.039(5)
C46B 0.096(14) 0.094(14) 0.084(14) 0.017(9) 0.012(9) 0.003(9)
C47 0.164(8) 0.123(7) 0.080(6) -0.005(6) -0.002(6) -0.042(6)
C53B 0.086(3) 0.078(3) 0.103(3) 0.002(3) 0.003(3) -0.021(3)
C48B 0.090(3) 0.081(3) 0.106(3) -0.002(3) 0.002(3) -0.019(3)
C49B 0.094(3) 0.083(3) 0.109(4) -0.002(3) -0.001(3) -0.020(3)
C50B 0.096(3) 0.086(3) 0.110(4) 0.000(3) -0.004(3) -0.020(3)
C51B 0.090(3) 0.083(3) 0.106(3) -0.001(3) -0.001(3) -0.019(3)
C52B 0.086(3) 0.081(3) 0.104(3) -0.001(3) -0.001(3) -0.018(3)
O29 0.061(5) 0.051(4) 0.068(5) -0.017(3) 0.026(3) -0.005(3)
C55 0.110(9) 0.104(9) 0.213(14) 0.034(9) 0.010(9) 0.048(7)
C30A 0.081(4) 0.074(4) 0.100(4) 0.001(3) 0.000(4) -0.019(3)
C53A 0.087(3) 0.079(3) 0.104(3) 0.003(3) 0.001(3) -0.020(3)
C48A 0.090(3) 0.083(3) 0.106(4) 0.002(3) 0.001(3) -0.019(3)
C49A 0.092(3) 0.084(3) 0.107(4) 0.001(3) 0.001(3) -0.017(3)
C50A 0.091(3) 0.084(3) 0.107(4) 0.001(3) 0.000(3) -0.018(3)
C51A 0.088(3) 0.082(3) 0.105(3) 0.001(3) 0.001(3) -0.018(3)
C52A 0.086(3) 0.081(3) 0.104(3) 0.002(3) 0.000(3) -0.018(3)
C46A 0.108(12) 0.119(11) 0.077(9) 0.037(8) 0.005(9) -0.004(9)
C54B 0.127(12) 0.153(12) 0.137(13) 0.002(9) -0.005(9) -0.003(9)
C54A 0.131(10) 0.177(11) 0.149(12) -0.001(9) -0.001(8) 0.022(8)
C22A 0.070(6) 0.039(5) 0.050(5) -0.015(5) 0.009(5) -0.006(5)
C27A 0.074(6) 0.038(5) 0.057(5) -0.017(5) 0.010(5) -0.006(5)
C26A 0.075(6) 0.037(5) 0.065(5) -0.021(5) 0.011(5) -0.003(5)
C25A 0.071(6) 0.037(5) 0.070(5) -0.023(5) 0.005(5) -0.005(5)
C24A 0.064(6) 0.035(5) 0.063(5) -0.020(5) 0.004(5) -0.002(5)
C23 0.058(4) 0.030(3) 0.044(3) -0.011(3) 0.002(3) -0.004(3)
O29A 0.090(13) 0.037(10) 0.059(11) -0.005(8) 0.007(10) -0.026(9)
O23A 0.027(4) 0.030(5) 0.069(5) 0.011(5) 0.009(4) -0.001(4)
O24A 0.034(5) 0.038(6) 0.078(8) -0.007(5) -0.018(6) -0.003(4)
O25A 0.034(5) 0.020(5) 0.056(7) -0.005(5) 0.025(5) -0.015(4)

loop_
_atom_type_symbol
_atom_type_description
_atom_type_scat_dispersion_real
_atom_type_scat_dispersion_imag
_atom_type_scat_source
C C 0.0033 0.0016 'International Tables Vol C Tables 4.2.6.8 and 6.1.1.4'
H H 0.0000 0.0000 'International Tables Vol C Tables 4.2.6.8 and 6.1.1.4'
Ag Ag -0.8971 1.1015 'International Tables Vol C Tables 4.2.6.8 and 6.1.1.4'
O O 0.0106 0.0060 'International Tables Vol C Tables 4.2.6.8 and 6.1.1.4'
Ti Ti 0.2776 0.4457 'International Tables Vol C Tables 4.2.6.8 and 6.1.1.4'

loop_
_geom_angle_atom_site_label_1
_geom_angle_atom_site_label_2
_geom_angle_atom_site_label_3
_geom_angle
_geom_angle_site_symmetry_1
_geom_angle_site_symmetry_3
_geom_angle_publ_flag
O1 Ag1 Ti2 33.32(9) . . ?
O4 Ag1 Ti2 35.62(8) . . ?
O4 Ag1 O1 66.97(12) . . ?
O9 Ag1 Ti2 119.82(10) . . ?
O9 Ag1 O1 152.80(13) . . ?
O9 Ag1 O4 88.55(12) . . ?
O2 Ti1 O2 81.5(2) . 2_655 ?
O4 Ti1 O2 91.13(16) . . ?
O4 Ti1 O2 172.56(16) . 2_655 ?
O4 Ti1 O2 172.57(16) 2_655 . ?
O4 Ti1 O2 91.13(16) 2_655 2_655 ?
O4 Ti1 O4 96.3(2) . 2_655 ?
O4 Ti1 O10 91.83(16) . 2_655 ?
O4 Ti1 O10 96.88(16) 2_655 2_655 ?
O4 Ti1 O10 96.89(16) . . ?
O4 Ti1 O10 91.83(16) 2_655 . ?
O10 Ti1 O2 86.59(16) 2_655 2_655 ?
O10 Ti1 O2 83.51(16) . 2_655 ?
O10 Ti1 O2 83.51(16) 2_655 . ?
O10 Ti1 O2 86.60(16) . . ?
O10 Ti1 O10 166.9(2) 2_655 . ?
Ti2 Ti2 Ag1 129.15(3) 2_655 . ?
O1 Ti2 Ag1 53.34(12) . . ?
O1 Ti2 Ti2 138.22(14) . 2_655 ?
O1 Ti2 O3 165.25(17) . 2_655 ?
O1 Ti2 O3 97.96(17) . . ?
O1 Ti2 O4 100.89(17) . . ?
O1 Ti2 O7 99.53(18) . . ?
O1 Ti2 O13 89.88(17) . . ?
O3 Ti2 Ag1 112.98(11) . . ?
O3 Ti2 Ag1 141.15(10) 2_655 . ?
O3 Ti2 Ti2 40.31(11) . 2_655 ?
O3 Ti2 Ti2 36.33(10) 2_655 2_655 ?
O3 Ti2 O3 74.41(17) . 2_655 ?
O3 Ti2 O7 161.65(17) . . ?
O3 Ti2 O13 90.73(16) . . ?
O4 Ti2 Ag1 51.21(12) . . ?
O4 Ti2 Ti2 82.02(11) . 2_655 ?
O4 Ti2 O3 91.02(16) . . ?
O4 Ti2 O3 91.97(15) . 2_655 ?
O4 Ti2 O7 91.08(16) . . ?
O4 Ti2 O13 168.73(17) . . ?
O7 Ti2 Ag1 82.22(11) . . ?
O7 Ti2 Ti2 122.18(13) . 2_655 ?
O7 Ti2 O3 87.30(15) . 2_655 ?
O7 Ti2 O13 83.82(16) . . ?
O13 Ti2 Ag1 137.25(12) . . ?
O13 Ti2 Ti2 92.18(11) . 2_655 ?
O13 Ti2 O3 77.79(15) . 2_655 ?
O9 Ti3 Ti6 91.95(11) . . ?
O12 Ti3 Ti6 129.46(14) . . ?
O12 Ti3 O9 83.46(16) . . ?
O12 Ti3 O14 164.00(18) . . ?
O12 Ti3 O15 99.32(18) . . ?
O12 Ti3 O17 93.22(18) . . ?
O14 Ti3 Ti6 38.62(11) . . ?
O14 Ti3 O9 86.25(16) . . ?
O15 Ti3 Ti6 130.09(13) . . ?
O15 Ti3 O9 82.74(17) . . ?
O15 Ti3 O14 91.46(17) . . ?
O15 Ti3 O17 162.18(18) . . ?
O17 Ti3 Ti6 36.26(13) . . ?
O17 Ti3 O9 86.20(17) . . ?
O17 Ti3 O14 73.86(17) . . ?
O22 Ti3 Ti6 93.19(15) . . ?
O22 Ti3 O9 174.77(19) . . ?
O22 Ti3 O12 92.53(19) . . ?
O22 Ti3 O14 98.37(19) . . ?
O22 Ti3 O15 94.7(2) . . ?
O22 Ti3 O17 97.40(19) . . ?
O5 Ti4 O6 83.48(16) . . ?
O5 Ti4 O11 81.23(17) . . ?
O11 Ti4 O6 80.15(17) . . ?
O16 Ti4 O5 166.18(18) . . ?
O16 Ti4 O6 95.72(18) . . ?
O16 Ti4 O11 85.04(18) . . ?
O16 Ti4 O19 95.26(19) . . ?
O18 Ti4 O5 92.58(18) . . ?
O18 Ti4 O6 84.38(17) . . ?
O18 Ti4 O11 163.87(18) . . ?
O18 Ti4 O16 101.09(19) . . ?
O18 Ti4 O19 94.90(19) . . ?
O19 Ti4 O5 85.51(18) . . ?
O19 Ti4 O6 168.93(19) . . ?
O19 Ti4 O11 99.40(19) . . ?
O1 Ti5 O20 87.50(17) . . ?
O1 Ti5 O21 95.99(17) . . ?
O1 Ti5 O23B 82.3(10) . . ?
O1 Ti5 O25B 158.8(6) . . ?
O1 Ti5 O23A 80.3(7) . . ?
O20 Ti5 O23A 91.3(9) . . ?
O21 Ti5 O20 173.0(2) . . ?
O21 Ti5 O23B 85.1(13) . . ?
O21 Ti5 O23A 83.4(9) . . ?
O23B Ti5 O20 89.4(13) . . ?
O25B Ti5 O20 82.2(4) . . ?
O25B Ti5 O21 92.6(4) . . ?
O25B Ti5 O23B 79.2(11) . . ?
O26 Ti5 O1 99.37(19) . . ?
O26 Ti5 O20 91.9(2) . . ?
O26 Ti5 O21 93.4(2) . . ?
O26 Ti5 O23B 177.9(13) . . ?
O26 Ti5 O25B 99.4(6) . . ?
O26 Ti5 O23A 176.7(9) . . ?
O26 Ti5 O25A 94.9(8) . . ?
O25A Ti5 O1 165.3(8) . . ?
O25A Ti5 O20 88.3(4) . . ?
O25A Ti5 O21 86.8(4) . . ?
O25A Ti5 O23A 85.8(10) . . ?
O8 Ti6 Ti3 92.22(12) . . ?
O14 Ti6 Ti3 38.60(12) . . ?
O14 Ti6 O8 85.38(16) . . ?
O17 Ti6 Ti3 36.99(12) . . ?
O17 Ti6 O8 87.36(17) . . ?
O17 Ti6 O14 74.54(17) . . ?
O17 Ti6 O24B 169.3(9) . . ?
O17 Ti6 O24A 163.6(5) . . ?
O24B Ti6 Ti3 135.7(8) . . ?
O24B Ti6 O8 85.2(9) . . ?
O24B Ti6 O14 97.2(8) . . ?
O27 Ti6 Ti3 133.93(18) . . ?
O27 Ti6 O8 83.50(18) . . ?
O27 Ti6 O14 166.3(2) . . ?
O27 Ti6 O17 96.9(2) . . ?
O27 Ti6 O24B 89.8(8) . . ?
O27 Ti6 O24A 98.4(5) . . ?
O28 Ti6 Ti3 91.61(17) . . ?
O28 Ti6 O8 176.1(2) . . ?
O28 Ti6 O14 97.3(2) . . ?
O28 Ti6 O17 96.0(2) . . ?
O28 Ti6 O24B 91.7(9) . . ?
O28 Ti6 O27 94.2(2) . . ?
O28 Ti6 O24A 88.6(6) . . ?
O24A Ti6 Ti3 127.5(5) . . ?
O24A Ti6 O8 88.7(6) . . ?
O24A Ti6 O14 89.3(5) . . ?
Ti2 O1 Ag1 93.34(15) . . ?
Ti2 O1 Ti5 142.9(2) . . ?
Ti5 O1 Ag1 114.74(17) . . ?
C3 O2 Ti1 147.1(3) . . ?
Ti2 O3 Ti2 103.37(16) . 2_655 ?
C28 O3 Ti2 126.1(4) . . ?
C28 O3 Ti2 129.9(3) . 2_655 ?
Ti1 O4 Ag1 125.06(18) . . ?
Ti1 O4 Ti2 139.7(2) . . ?
Ti2 O4 Ag1 93.17(14) . . ?
C1 O5 Ti4 129.2(4) . . ?
C2 O6 Ti4 132.9(4) . . ?
C5 O7 Ti2 140.5(4) . . ?
C5 O8 Ti6 130.9(4) . . ?
Ti3 O9 Ag1 105.41(16) . . ?
C3 O9 Ag1 120.4(3) . . ?
C3 O9 Ti3 134.1(4) . . ?
C1 O10 Ti1 137.6(4) . . ?
C12 O11 Ti4 132.6(4) . . ?
C18 O12 Ti3 136.0(3) . . ?
C21 O13 Ti2 131.3(4) . . ?
Ti3 O14 Ti6 102.78(18) . . ?
C39 O14 Ti3 118.8(4) . . ?
C39 O14 Ti6 120.3(4) . . ?
C2 O15 Ti3 135.8(4) . . ?
C4 O16 Ti4 137.2(4) . . ?
Ti6 O17 Ti3 106.8(2) . . ?
C47 O17 Ti3 127.5(5) . . ?
C47 O17 Ti6 125.8(5) . . ?
C6 O18 Ti4 136.2(3) . . ?
C37 O19 Ti4 132.2(3) . . ?
C21 O20 Ti5 131.1(4) . . ?
C12 O21 Ti5 144.0(4) . . ?
C55 O22 Ti3 151.4(6) . . ?
C30B O23B Ti5 140(3) . . ?
C30B O24B Ti6 135(2) . . ?
C53B O25B Ti5 129.4(13) . . ?
C46B O26 Ti5 144(2) . . ?
C46A O26 Ti5 166.0(8) . . ?
C43 O27 Ti6 136.3(3) . . ?
O5 C1 O10 121.3(5) . . ?
O5 C1 C36 122.0(5) . . ?
O10 C1 C36 116.7(5) . . ?
O6 C2 O15 120.9(6) . . ?
O6 C2 C11 121.2(5) . . ?
O15 C2 C11 118.0(5) . . ?
O2 C3 O9 122.3(5) . . ?
O2 C3 C13 118.2(5) . . ?
O9 C3 C13 119.5(5) . . ?
C54B O28 Ti6 149.4(16) . . ?
C54A O28 Ti6 136.3(14) . . ?
O16 C4 C19 119.0(6) . . ?
O16 C4 C20 121.4(5) . . ?
C19 C4 C20 119.6(6) . . ?
O7 C5 C44 117.4(5) . . ?
O8 C5 O7 122.5(5) . . ?
O8 C5 C44 120.1(5) . . ?
O18 C6 C7 117.3(3) . . ?
O18 C6 C11 122.7(3) . . ?
C7 C6 C11 120.0 . . ?
C6 C7 H7 120.0 . . ?
C6 C7 C8 120.0 . . ?
C8 C7 H7 120.0 . . ?
C7 C8 H8 120.0 . . ?
C9 C8 C7 120.0 . . ?
C9 C8 H8 120.0 . . ?
C8 C9 H9 120.0 . . ?
C10 C9 C8 120.0 . . ?
C10 C9 H9 120.0 . . ?
C9 C10 H10 120.0 . . ?
C9 C10 C11 120.0 . . ?
C11 C10 H10 120.0 . . ?
C6 C11 C2 121.5(4) . . ?
C10 C11 C2 118.5(4) . . ?
C10 C11 C6 120.0 . . ?
O11 C12 C20 121.9(6) . . ?
O21 C12 O11 120.6(6) . . ?
O21 C12 C20 117.6(6) . . ?
C14 C13 C3 117.7(3) . . ?
C14 C13 C18 120.0 . . ?
C18 C13 C3 122.3(3) . . ?
C13 C14 H14 120.0 . . ?
C13 C14 C15 120.0 . . ?
C15 C14 H14 120.0 . . ?
C14 C15 H15 120.0 . . ?
C16 C15 C14 120.0 . . ?
C16 C15 H15 120.0 . . ?
C15 C16 H16 120.0 . . ?
C15 C16 C17 120.0 . . ?
C17 C16 H16 120.0 . . ?
C16 C17 H17 120.0 . . ?
C18 C17 C16 120.0 . . ?
C18 C17 H17 120.0 . . ?
O12 C18 C13 122.7(3) . . ?
O12 C18 C17 117.3(3) . . ?
C17 C18 C13 120.0 . . ?
C4 C19 H19 119.7 . . ?
C29 C19 C4 120.6(7) . . ?
C29 C19 H19 119.7 . . ?
C4 C20 C12 121.8(6) . . ?
C31 C20 C4 118.0(6) . . ?
C31 C20 C12 120.2(6) . . ?
O13 C21 C23 118.1(6) . . ?
O20 C21 O13 123.3(6) . . ?
O20 C21 C23 118.5(6) . . ?
O29 C22 C27 119.5(9) . . ?
O29 C22 C23 121.9(8) . . ?
C23 C22 C27 118.6(9) . . ?
C25 C24 H24 118.8 . . ?
C25 C24 C23 122.4(10) . . ?
C23 C24 H24 118.8 . . ?
C24 C25 H25 120.6 . . ?
C24 C25 C26 118.8(10) . . ?
C26 C25 H25 120.6 . . ?
C25 C26 H26 119.1 . . ?
C25 C26 C27 121.9(9) . . ?
C27 C26 H26 119.1 . . ?
C22 C27 H27 120.5 . . ?
C26 C27 C22 118.9(10) . . ?
C26 C27 H27 120.5 . . ?
O3 C28 H28A 109.5 . . ?
O3 C28 H28B 109.5 . . ?
O3 C28 H28C 109.5 . . ?
H28A C28 H28B 109.5 . . ?
H28A C28 H28C 109.5 . . ?
H28B C28 H28C 109.5 . . ?
C19 C29 H29 119.8 . . ?
C38 C29 C19 120.5(7) . . ?
C38 C29 H29 119.8 . . ?
O23B C30B O24B 127(3) . . ?
O23B C30B C52B 117(2) . . ?
O24B C30B C52B 111.7(17) . . ?
C20 C31 H31 119.5 . . ?
C38 C31 C20 121.1(7) . . ?
C38 C31 H31 119.5 . . ?
C33 C32 H32 120.0 . . ?
C33 C32 C37 120.0 . . ?
C37 C32 H32 120.0 . . ?
C32 C33 H33 120.0 . . ?
C34 C33 C32 120.0 . . ?
C34 C33 H33 120.0 . . ?
C33 C34 H34 120.0 . . ?
C35 C34 C33 120.0 . . ?
C35 C34 H34 120.0 . . ?
C34 C35 H35 120.0 . . ?
C34 C35 C36 120.0 . . ?
C36 C35 H35 120.0 . . ?
C35 C36 C1 118.5(4) . . ?
C37 C36 C1 121.2(4) . . ?
C37 C36 C35 120.0 . . ?
O19 C37 C32 117.4(3) . . ?
O19 C37 C36 122.6(3) . . ?
C36 C37 C32 120.0 . . ?
C29 C38 C31 120.4(7) . . ?
C29 C38 H38 119.8 . . ?
C31 C38 H38 119.8 . . ?
O14 C39 H39A 109.5 . . ?
O14 C39 H39B 109.5 . . ?
O14 C39 H39C 109.5 . . ?
H39A C39 H39B 109.5 . . ?
H39A C39 H39C 109.5 . . ?
H39B C39 H39C 109.5 . . ?
C41 C40 H40 120.0 . . ?
C41 C40 C45 120.0 . . ?
C45 C40 H40 120.0 . . ?
C40 C41 H41 120.0 . . ?
C40 C41 C42 120.0 . . ?
C42 C41 H41 120.0 . . ?
C41 C42 H42 120.0 . . ?
C43 C42 C41 120.0 . . ?
C43 C42 H42 120.0 . . ?
O27 C43 C42 117.4(4) . . ?
O27 C43 C44 122.6(4) . . ?
C42 C43 C44 120.0 . . ?
C43 C44 C5 122.3(4) . . ?
C43 C44 C45 120.0 . . ?
C45 C44 C5 117.6(4) . . ?
C40 C45 H45 120.0 . . ?
C44 C45 C40 120.0 . . ?
C44 C45 H45 120.0 . . ?
O26 C46B H46A 109.5 . . ?
O26 C46B H46B 109.5 . . ?
O26 C46B H46C 109.5 . . ?
H46A C46B H46B 109.5 . . ?
H46A C46B H46C 109.5 . . ?
H46B C46B H46C 109.5 . . ?
O17 C47 H47A 109.5 . . ?
O17 C47 H47B 109.5 . . ?
O17 C47 H47C 109.5 . . ?
H47A C47 H47B 109.5 . . ?
H47A C47 H47C 109.5 . . ?
H47B C47 H47C 109.5 . . ?
O25B C53B C48B 114.8(11) . . ?
O25B C53B C52B 125.2(11) . . ?
C48B C53B C52B 120.0 . . ?
C53B C48B H48B 120.0 . . ?
C49B C48B C53B 120.0 . . ?
C49B C48B H48B 120.0 . . ?
C48B C49B H49B 120.0 . . ?
C50B C49B C48B 120.0 . . ?
C50B C49B H49B 120.0 . . ?
C49B C50B H50B 120.0 . . ?
C49B C50B C51B 120.0 . . ?
C51B C50B H50B 120.0 . . ?
C50B C51B H51B 120.0 . . ?
C50B C51B C52B 120.0 . . ?
C52B C51B H51B 120.0 . . ?
C53B C52B C30B 117.3(9) . . ?
C51B C52B C30B 122.3(9) . . ?
C51B C52B C53B 120.0 . . ?
O22 C55 H55A 109.5 . . ?
O22 C55 H55B 109.5 . . ?
O22 C55 H55C 109.5 . . ?
H55A C55 H55B 109.5 . . ?
H55A C55 H55C 109.5 . . ?
H55B C55 H55C 109.5 . . ?
O23A C30A C52A 118.7(15) . . ?
O24A C30A C52A 118.2(13) . . ?
O24A C30A O23A 123.0(17) . . ?
C48A C53A C52A 120.0 . . ?
C48A C53A O25A 117.3(11) . . ?
C52A C53A O25A 122.7(11) . . ?
C53A C48A H48A 120.0 . . ?
C53A C48A C49A 120.0 . . ?
C49A C48A H48A 120.0 . . ?
C48A C49A H49A 120.0 . . ?
C50A C49A C48A 120.0 . . ?
C50A C49A H49A 120.0 . . ?
C49A C50A H50A 120.0 . . ?
C51A C50A C49A 120.0 . . ?
C51A C50A H50A 120.0 . . ?
C50A C51A H51A 120.0 . . ?
C50A C51A C52A 120.0 . . ?
C52A C51A H51A 120.0 . . ?
C53A C52A C30A 124.1(7) . . ?
C51A C52A C30A 115.9(7) . . ?
C51A C52A C53A 120.0 . . ?
O26 C46A H46D 109.5 . . ?
O26 C46A H46E 109.5 . . ?
O26 C46A H46F 109.5 . . ?
H46D C46A H46E 109.5 . . ?
H46D C46A H46F 109.5 . . ?
H46E C46A H46F 109.5 . . ?
O28 C54B H54A 106.9 . . ?
O28 C54B H54B 111.6 . . ?
O28 C54B H54C 109.9 . . ?
H54A C54B H54B 109.5 . . ?
H54A C54B H54C 109.5 . . ?
H54B C54B H54C 109.4 . . ?
O28 C54A H54D 109.5 . . ?
O28 C54A H54E 109.5 . . ?
O28 C54A H54F 109.5 . . ?
H54D C54A H54E 109.5 . . ?
H54D C54A H54F 109.5 . . ?
H54E C54A H54F 109.5 . . ?
C27A C22A C23 120.0 . . ?
O29A C22A C27A 124.7(10) . . ?
O29A C22A C23 115.3(10) . . ?
C22A C27A H27A 120.0 . . ?
C22A C27A C26A 120.0 . . ?
C26A C27A H27A 120.0 . . ?
C27A C26A H26A 120.0 . . ?
C25A C26A C27A 120.0 . . ?
C25A C26A H26A 120.0 . . ?
C26A C25A H25A 120.0 . . ?
C24A C25A C26A 120.0 . . ?
C24A C25A H25A 120.0 . . ?
C25A C24A H24A 120.0 . . ?
C25A C24A C23 120.0 . . ?
C23 C24A H24A 120.0 . . ?
C22 C23 C21 122.4(7) . . ?
C24 C23 C21 118.3(7) . . ?
C24 C23 C22 119.3(8) . . ?
C22A C23 C21 125.7(7) . . ?
C24A C23 C21 114.3(7) . . ?
C24A C23 C22A 120.0 . . ?
C30A O23A Ti5 134.9(19) . . ?
C30A O24A Ti6 137.8(15) . . ?
C53A O25A Ti5 131.2(15) . . ?

loop_
_geom_bond_atom_site_label_1
_geom_bond_atom_site_label_2
_geom_bond_distance
_geom_bond_site_symmetry_2
_geom_bond_publ_flag
Ag1 Ti2 3.1957(12) . ?
Ag1 O1 2.568(4) . ?
Ag1 O4 2.495(4) . ?
Ag1 O9 2.485(4) . ?
Ti1 O2 2.084(4) 2_655 ?
Ti1 O2 2.083(4) . ?
Ti1 O4 1.791(4) 2_655 ?
Ti1 O4 1.791(4) . ?
Ti1 O10 2.007(4) . ?
Ti1 O10 2.007(4) 2_655 ?
Ti2 Ti2 3.184(2) 2_655 ?
Ti2 O1 1.758(4) . ?
Ti2 O3 1.938(4) . ?
Ti2 O3 2.117(4) 2_655 ?
Ti2 O4 1.864(4) . ?
Ti2 O7 2.025(4) . ?
Ti2 O13 2.102(4) . ?
Ti3 Ti6 3.1910(17) . ?
Ti3 O9 2.082(4) . ?
Ti3 O12 1.877(4) . ?
Ti3 O14 2.041(4) . ?
Ti3 O15 1.983(4) . ?
Ti3 O17 2.005(4) . ?
Ti3 O22 1.750(4) . ?
Ti4 O5 2.028(4) . ?
Ti4 O6 2.067(4) . ?
Ti4 O11 2.033(4) . ?
Ti4 O16 1.841(4) . ?
Ti4 O18 1.841(4) . ?
Ti4 O19 1.847(4) . ?
Ti5 O1 1.925(4) . ?
Ti5 O20 2.056(4) . ?
Ti5 O21 2.009(5) . ?
Ti5 O23B 2.06(3) . ?
Ti5 O25B 1.95(2) . ?
Ti5 O26 1.755(5) . ?
Ti5 O23A 2.08(2) . ?
Ti5 O25A 1.87(2) . ?
Ti6 O8 2.087(4) . ?
Ti6 O14 2.042(4) . ?
Ti6 O17 1.971(4) . ?
Ti6 O24B 2.02(3) . ?
Ti6 O27 1.868(5) . ?
Ti6 O28 1.754(5) . ?
Ti6 O24A 1.98(2) . ?
O2 C3 1.247(6) . ?
O3 C28 1.423(6) . ?
O5 C1 1.266(7) . ?
O6 C2 1.255(7) . ?
O7 C5 1.264(7) . ?
O8 C5 1.263(7) . ?
O9 C3 1.260(7) . ?
O10 C1 1.277(7) . ?
O11 C12 1.263(7) . ?
O12 C18 1.338(5) . ?
O13 C21 1.267(7) . ?
O14 C39 1.461(8) . ?
O15 C2 1.277(7) . ?
O16 C4 1.336(7) . ?
O17 C47 1.416(10) . ?
O18 C6 1.344(5) . ?
O19 C37 1.342(5) . ?
O20 C21 1.260(7) . ?
O21 C12 1.260(7) . ?
O22 C55 1.416(9) . ?
O23B C30B 1.21(2) . ?
O24B C30B 1.26(3) . ?
O25B C53B 1.334(19) . ?
O26 C46B 1.379(18) . ?
O26 C46A 1.454(11) . ?
O27 C43 1.317(6) . ?
C1 C36 1.473(6) . ?
C2 C11 1.476(7) . ?
C3 C13 1.485(6) . ?
O28 C54B 1.439(18) . ?
O28 C54A 1.441(15) . ?
C4 C19 1.403(8) . ?
C4 C20 1.406(8) . ?
C5 C44 1.490(7) . ?
C6 C7 1.3900 . ?
C6 C11 1.3900 . ?
C7 H7 0.9300 . ?
C7 C8 1.3900 . ?
C8 H8 0.9300 . ?
C8 C9 1.3900 . ?
C9 H9 0.9300 . ?
C9 C10 1.3900 . ?
C10 H10 0.9300 . ?
C10 C11 1.3900 . ?
C12 C20 1.461(8) . ?
C13 C14 1.3900 . ?
C13 C18 1.3900 . ?
C14 H14 0.9300 . ?
C14 C15 1.3900 . ?
C15 H15 0.9300 . ?
C15 C16 1.3900 . ?
C16 H16 0.9300 . ?
C16 C17 1.3900 . ?
C17 H17 0.9300 . ?
C17 C18 1.3900 . ?
C19 H19 0.9300 . ?
C19 C29 1.363(9) . ?
C20 C31 1.392(9) . ?
C21 C23 1.469(8) . ?
C22 C27 1.405(12) . ?
C22 O29 1.353(11) . ?
C22 C23 1.398(12) . ?
C24 H24 0.9300 . ?
C24 C25 1.352(12) . ?
C24 C23 1.391(12) . ?
C25 H25 0.9300 . ?
C25 C26 1.358(14) . ?
C26 H26 0.9300 . ?
C26 C27 1.402(14) . ?
C27 H27 0.9300 . ?
C28 H28A 0.9600 . ?
C28 H28B 0.9600 . ?
C28 H28C 0.9600 . ?
C29 H29 0.9300 . ?
C29 C38 1.359(10) . ?
C30B C52B 1.490(9) . ?
C31 H31 0.9300 . ?
C31 C38 1.384(10) . ?
C32 H32 0.9300 . ?
C32 C33 1.3900 . ?
C32 C37 1.3900 . ?
C33 H33 0.9300 . ?
C33 C34 1.3900 . ?
C34 H34 0.9300 . ?
C34 C35 1.3900 . ?
C35 H35 0.9300 . ?
C35 C36 1.3900 . ?
C36 C37 1.3900 . ?
C38 H38 0.9300 . ?
C39 H39A 0.9600 . ?
C39 H39B 0.9600 . ?
C39 H39C 0.9600 . ?
C40 H40 0.9300 . ?
C40 C41 1.3900 . ?
C40 C45 1.3900 . ?
C41 H41 0.9300 . ?
C41 C42 1.3900 . ?
C42 H42 0.9300 . ?
C42 C43 1.3900 . ?
C43 C44 1.3900 . ?
C44 C45 1.3900 . ?
C45 H45 0.9300 . ?
C46B H46A 0.9600 . ?
C46B H46B 0.9600 . ?
C46B H46C 0.9600 . ?
C47 H47A 0.9600 . ?
C47 H47B 0.9600 . ?
C47 H47C 0.9600 . ?
C53B C48B 1.3900 . ?
C53B C52B 1.3900 . ?
C48B H48B 0.9300 . ?
C48B C49B 1.3900 . ?
C49B H49B 0.9300 . ?
C49B C50B 1.3900 . ?
C50B H50B 0.9300 . ?
C50B C51B 1.3900 . ?
C51B H51B 0.9300 . ?
C51B C52B 1.3900 . ?
C55 H55A 0.9600 . ?
C55 H55B 0.9600 . ?
C55 H55C 0.9600 . ?
C30A C52A 1.489(9) . ?
C30A O23A 1.248(10) . ?
C30A O24A 1.23(2) . ?
C53A C48A 1.3900 . ?
C53A C52A 1.3900 . ?
C53A O25A 1.43(3) . ?
C48A H48A 0.9300 . ?
C48A C49A 1.3900 . ?
C49A H49A 0.9300 . ?
C49A C50A 1.3900 . ?
C50A H50A 0.9300 . ?
C50A C51A 1.3900 . ?
C51A H51A 0.9300 . ?
C51A C52A 1.3900 . ?
C46A H46D 0.9600 . ?
C46A H46E 0.9600 . ?
C46A H46F 0.9600 . ?
C54B H54A 0.9598 . ?
C54B H54B 0.9607 . ?
C54B H54C 0.9604 . ?
C54A H54D 0.9600 . ?
C54A H54E 0.9600 . ?
C54A H54F 0.9600 . ?
C22A C27A 1.3900 . ?
C22A C23 1.3900 . ?
C22A O29A 1.346(10) . ?
C27A H27A 0.9300 . ?
C27A C26A 1.3900 . ?
C26A H26A 0.9300 . ?
C26A C25A 1.3900 . ?
C25A H25A 0.9300 . ?
C25A C24A 1.3900 . ?
C24A H24A 0.9300 . ?
C24A C23 1.3900 . ?

loop_
_geom_torsion_atom_site_label_1
_geom_torsion_atom_site_label_2
_geom_torsion_atom_site_label_3
_geom_torsion_atom_site_label_4
_geom_torsion
_geom_torsion_site_symmetry_1
_geom_torsion_site_symmetry_2
_geom_torsion_site_symmetry_3
_geom_torsion_site_symmetry_4
_geom_torsion_publ_flag
Ag1 Ti2 O1 Ti5 140.5(4) . . . . ?
Ag1 Ti2 O4 Ti1 162.9(4) . . . . ?
Ag1 O9 C3 O2 -7.1(7) . . . . ?
Ag1 O9 C3 C13 171.6(3) . . . . ?
Ti1 O2 C3 O9 62.8(9) . . . . ?
Ti1 O2 C3 C13 -116.0(6) . . . . ?
Ti1 O10 C1 O5 -21.7(9) . . . . ?
Ti1 O10 C1 C36 157.7(4) . . . . ?
Ti2 Ti2 O1 Ag1 110.38(14) 2_655 . . . ?
Ti2 Ti2 O1 Ti5 -109.1(3) 2_655 . . . ?
Ti2 Ti2 O4 Ag1 -158.53(11) 2_655 . . . ?
Ti2 Ti2 O4 Ti1 4.3(3) 2_655 . . . ?
Ti2 O7 C5 O8 12.8(10) . . . . ?
Ti2 O7 C5 C44 -169.7(4) . . . . ?
Ti2 O13 C21 O20 -3.8(9) . . . . ?
Ti2 O13 C21 C23 179.1(3) . . . . ?
Ti3 Ti6 O27 C43 105.2(6) . . . . ?
Ti3 Ti6 O28 C54B -143(5) . . . . ?
Ti3 Ti6 O28 C54A 159(2) . . . . ?
Ti3 O9 C3 O2 169.0(4) . . . . ?
Ti3 O9 C3 C13 -12.2(8) . . . . ?
Ti3 O12 C18 C13 -15.2(6) . . . . ?
Ti3 O12 C18 C17 164.3(3) . . . . ?
Ti3 O15 C2 O6 -65.8(8) . . . . ?
Ti3 O15 C2 C11 113.7(6) . . . . ?
Ti4 O5 C1 O10 -166.4(4) . . . . ?
Ti4 O5 C1 C36 14.3(8) . . . . ?
Ti4 O6 C2 O15 -177.1(4) . . . . ?
Ti4 O6 C2 C11 3.4(8) . . . . ?
Ti4 O11 C12 O21 178.5(4) . . . . ?
Ti4 O11 C12 C20 -1.2(9) . . . . ?
Ti4 O16 C4 C19 177.3(4) . . . . ?
Ti4 O16 C4 C20 -2.7(9) . . . . ?
Ti4 O18 C6 C7 -165.9(3) . . . . ?
Ti4 O18 C6 C11 14.2(6) . . . . ?
Ti4 O19 C37 C32 161.8(3) . . . . ?
Ti4 O19 C37 C36 -18.0(7) . . . . ?
Ti5 O20 C21 O13 -38.3(9) . . . . ?
Ti5 O20 C21 C23 138.8(4) . . . . ?
Ti5 O21 C12 O11 15.1(12) . . . . ?
Ti5 O21 C12 C20 -165.2(5) . . . . ?
Ti5 O23B C30B O24B -172(3) . . . . ?
Ti5 O23B C30B C52B -17(6) . . . . ?
Ti5 O25B C53B C48B 149.2(11) . . . . ?
Ti5 O25B C53B C52B -31.4(19) . . . . ?
Ti6 Ti3 O12 C18 -75.6(5) . . . . ?
Ti6 Ti3 O22 C55 -120.9(13) . . . . ?
Ti6 O8 C5 O7 -162.5(4) . . . . ?
Ti6 O8 C5 C44 20.1(8) . . . . ?
Ti6 O24B C30B O23B -11(5) . . . . ?
Ti6 O24B C30B C52B -166.6(19) . . . . ?
Ti6 O27 C43 C42 170.6(4) . . . . ?
Ti6 O27 C43 C44 -10.1(9) . . . . ?
O1 Ti2 O4 Ag1 -20.81(17) . . . . ?
O1 Ti2 O4 Ti1 142.0(3) . . . . ?
O1 Ti5 O26 C46B 149(3) . . . . ?
O1 Ti5 O26 C46A -93(3) . . . . ?
O1 Ti5 O25A C53A -1(3) . . . . ?
O2 Ti1 O4 Ag1 -23.4(2) . . . . ?
O2 Ti1 O4 Ti2 177.7(3) . . . . ?
O2 C3 C13 C14 11.6(6) . . . . ?
O2 C3 C13 C18 -171.0(4) . . . . ?
O3 Ti2 O1 Ag1 170.5(6) 2_655 . . . ?
O3 Ti2 O1 Ag1 112.79(14) . . . . ?
O3 Ti2 O1 Ti5 -106.7(4) . . . . ?
O3 Ti2 O1 Ti5 -49.0(9) 2_655 . . . ?
O3 Ti2 O4 Ag1 -119.12(14) . . . . ?
O3 Ti2 O4 Ag1 166.44(13) 2_655 . . . ?
O3 Ti2 O4 Ti1 -30.7(3) 2_655 . . . ?
O3 Ti2 O4 Ti1 43.7(3) . . . . ?
O4 Ti1 O4 Ag1 155.9(3) 2_655 . . . ?
O4 Ti1 O4 Ti2 -3.0(2) 2_655 . . . ?
O4 Ti2 O1 Ag1 20.20(16) . . . . ?
O4 Ti2 O1 Ti5 160.7(3) . . . . ?
O5 Ti4 O16 C4 -5.5(11) . . . . ?
O5 Ti4 O18 C6 71.2(5) . . . . ?
O5 Ti4 O19 C37 27.9(5) . . . . ?
O5 C1 C36 C35 -179.2(4) . . . . ?
O5 C1 C36 C37 7.1(7) . . . . ?
O6 Ti4 O16 C4 80.5(6) . . . . ?
O6 Ti4 O18 C6 -12.0(5) . . . . ?
O6 Ti4 O19 C37 21.5(13) . . . . ?
O6 C2 C11 C6 -4.3(7) . . . . ?
O6 C2 C11 C10 172.5(4) . . . . ?
O7 Ti2 O1 Ag1 -72.77(15) . . . . ?
O7 Ti2 O1 Ti5 67.8(4) . . . . ?
O7 Ti2 O4 Ag1 79.11(15) . . . . ?
O7 Ti2 O4 Ti1 -118.0(3) . . . . ?
O7 C5 C44 C43 180.0(5) . . . . ?
O7 C5 C44 C45 -4.3(7) . . . . ?
O8 Ti6 O27 C43 18.4(6) . . . . ?
O8 C5 C44 C43 -2.4(8) . . . . ?
O8 C5 C44 C45 173.3(5) . . . . ?
O9 Ti3 O12 C18 11.5(5) . . . . ?
O9 C3 C13 C14 -167.3(4) . . . . ?
O9 C3 C13 C18 10.1(7) . . . . ?
O10 Ti1 O4 Ag1 63.3(2) . . . . ?
O10 Ti1 O4 Ag1 -107.0(2) 2_655 . . . ?
O10 Ti1 O4 Ti2 94.1(3) 2_655 . . . ?
O10 Ti1 O4 Ti2 -95.6(3) . . . . ?
O10 C1 C36 C35 1.4(6) . . . . ?
O10 C1 C36 C37 -172.3(4) . . . . ?
O11 Ti4 O16 C4 0.9(6) . . . . ?
O11 Ti4 O18 C6 4.4(10) . . . . ?
O11 Ti4 O19 C37 108.2(5) . . . . ?
O11 C12 C20 C4 -0.8(9) . . . . ?
O11 C12 C20 C31 -178.5(6) . . . . ?
O12 Ti3 O22 C55 8.9(13) . . . . ?
O13 Ti2 O1 Ag1 -156.49(15) . . . . ?
O13 Ti2 O1 Ti5 -16.0(4) . . . . ?
O13 Ti2 O4 Ag1 142.0(8) . . . . ?
O13 Ti2 O4 Ti1 -55.2(10) . . . . ?
O13 C21 C23 C22 -6.1(10) . . . . ?
O13 C21 C23 C24 174.1(7) . . . . ?
O13 C21 C23 C22A -179.8(6) . . . . ?
O13 C21 C23 C24A 0.2(6) . . . . ?
O14 Ti3 O12 C18 -38.8(9) . . . . ?
O14 Ti3 O22 C55 -159.3(13) . . . . ?
O14 Ti6 O27 C43 54.3(12) . . . . ?
O14 Ti6 O28 C54B -105(5) . . . . ?
O14 Ti6 O28 C54A -163(2) . . . . ?
O15 Ti3 O12 C18 93.0(5) . . . . ?
O15 Ti3 O22 C55 108.5(13) . . . . ?
O15 C2 C11 C6 176.1(4) . . . . ?
O15 C2 C11 C10 -7.0(6) . . . . ?
O16 Ti4 O18 C6 -106.8(5) . . . . ?
O16 Ti4 O19 C37 -165.9(5) . . . . ?
O16 C4 C19 C29 179.0(6) . . . . ?
O16 C4 C20 C12 2.6(9) . . . . ?
O16 C4 C20 C31 -179.7(6) . . . . ?
O17 Ti3 O12 C18 -74.3(5) . . . . ?
O17 Ti3 O22 C55 -84.7(13) . . . . ?
O17 Ti6 O27 C43 104.9(6) . . . . ?
O17 Ti6 O28 C54B 180(5) . . . . ?
O17 Ti6 O28 C54A 122(2) . . . . ?
O18 Ti4 O16 C4 165.8(5) . . . . ?
O18 Ti4 O19 C37 -64.3(5) . . . . ?
O18 C6 C7 C8 -179.9(4) . . . . ?
O18 C6 C11 C2 -3.3(5) . . . . ?
O18 C6 C11 C10 179.9(4) . . . . ?
O19 Ti4 O16 C4 -98.1(6) . . . . ?
O19 Ti4 O18 C6 156.9(5) . . . . ?
O20 Ti5 O26 C46B -124(3) . . . . ?
O20 Ti5 O26 C46A -5(3) . . . . ?
O20 Ti5 O25A C53A -74.1(10) . . . . ?
O20 C21 C23 C22 176.7(8) . . . . ?
O20 C21 C23 C24 -3.1(9) . . . . ?
O20 C21 C23 C22A 2.9(7) . . . . ?
O20 C21 C23 C24A -177.0(7) . . . . ?
O21 Ti5 O26 C46B 52(3) . . . . ?
O21 Ti5 O26 C46A 171(3) . . . . ?
O21 Ti5 O25A C53A 101.0(10) . . . . ?
O21 C12 C20 C4 179.5(6) . . . . ?
O21 C12 C20 C31 1.8(9) . . . . ?
O22 Ti3 O12 C18 -171.8(5) . . . . ?
O23B C30B C52B C53B 28(3) . . . . ?
O23B C30B C52B C51B -159(3) . . . . ?
O24B Ti6 O27 C43 -66.8(11) . . . . ?
O24B Ti6 O28 C54B -8(5) . . . . ?
O24B C30B C52B C53B -173.2(17) . . . . ?
O24B C30B C52B C51B 0(2) . . . . ?
O25B Ti5 O26 C46B -41(3) . . . . ?
O25B C53B C48B C49B 179.4(11) . . . . ?
O25B C53B C52B C30B -6.3(14) . . . . ?
O25B C53B C52B C51B -179.4(13) . . . . ?
O26 Ti5 O25A C53A -165.9(9) . . . . ?
O27 Ti6 O28 C54B 82(5) . . . . ?
O27 Ti6 O28 C54A 25(2) . . . . ?
O27 C43 C44 C5 -3.7(7) . . . . ?
O27 C43 C44 C45 -179.3(6) . . . . ?
C1 C36 C37 O19 -6.7(6) . . . . ?
C1 C36 C37 C32 173.6(5) . . . . ?
C3 C13 C14 C15 177.4(4) . . . . ?
C3 C13 C18 O12 2.2(5) . . . . ?
C3 C13 C18 C17 -177.3(4) . . . . ?
O28 Ti6 O27 C43 -158.4(6) . . . . ?
C4 C19 C29 C38 0.7(11) . . . . ?
C4 C20 C31 C38 0.6(10) . . . . ?
C5 C44 C45 C40 -175.8(5) . . . . ?
C6 C7 C8 C9 0.0 . . . . ?
C7 C6 C11 C2 176.8(4) . . . . ?
C7 C6 C11 C10 0.0 . . . . ?
C7 C8 C9 C10 0.0 . . . . ?
C8 C9 C10 C11 0.0 . . . . ?
C9 C10 C11 C2 -176.9(4) . . . . ?
C9 C10 C11 C6 0.0 . . . . ?
C11 C6 C7 C8 0.0 . . . . ?
C12 C20 C31 C38 178.4(7) . . . . ?
C13 C14 C15 C16 0.0 . . . . ?
C14 C13 C18 O12 179.5(5) . . . . ?
C14 C13 C18 C17 0.0 . . . . ?
C14 C15 C16 C17 0.0 . . . . ?
C15 C16 C17 C18 0.0 . . . . ?
C16 C17 C18 O12 -179.5(4) . . . . ?
C16 C17 C18 C13 0.0 . . . . ?
C18 C13 C14 C15 0.0 . . . . ?
C19 C4 C20 C12 -177.5(5) . . . . ?
C19 C4 C20 C31 0.3(9) . . . . ?
C19 C29 C38 C31 0.2(12) . . . . ?
C20 C4 C19 C29 -0.9(9) . . . . ?
C20 C31 C38 C29 -0.8(12) . . . . ?
C24 C25 C26 C27 -2.2(15) . . . . ?
C25 C24 C23 C21 -177.5(8) . . . . ?
C25 C24 C23 C22 2.7(14) . . . . ?
C25 C26 C27 C22 2.9(15) . . . . ?
C27 C22 C23 C21 178.3(8) . . . . ?
C27 C22 C23 C24 -1.8(13) . . . . ?
C32 C33 C34 C35 0.0 . . . . ?
C33 C32 C37 O19 -179.8(5) . . . . ?
C33 C32 C37 C36 0.0 . . . . ?
C33 C34 C35 C36 0.0 . . . . ?
C34 C35 C36 C1 -173.8(5) . . . . ?
C34 C35 C36 C37 0.0 . . . . ?
C35 C36 C37 O19 179.7(5) . . . . ?
C35 C36 C37 C32 0.0 . . . . ?
C37 C32 C33 C34 0.0 . . . . ?
C40 C41 C42 C43 0.0 . . . . ?
C41 C40 C45 C44 0.0 . . . . ?
C41 C42 C43 O27 179.4(6) . . . . ?
C41 C42 C43 C44 0.0 . . . . ?
C42 C43 C44 C5 175.6(6) . . . . ?
C42 C43 C44 C45 0.0 . . . . ?
C43 C44 C45 C40 0.0 . . . . ?
C45 C40 C41 C42 0.0 . . . . ?
C53B C48B C49B C50B 0.0 . . . . ?
C48B C53B C52B C30B 173.1(11) . . . . ?
C48B C53B C52B C51B 0.0 . . . . ?
C48B C49B C50B C51B 0.0 . . . . ?
C49B C50B C51B C52B 0.0 . . . . ?
C50B C51B C52B C30B -172.7(11) . . . . ?
C50B C51B C52B C53B 0.0 . . . . ?
C52B C53B C48B C49B 0.0 . . . . ?
O29 C22 C27 C26 178.5(9) . . . . ?
O29 C22 C23 C21 -1.0(14) . . . . ?
O29 C22 C23 C24 178.9(9) . . . . ?
C53A C48A C49A C50A 0.0 . . . . ?
C48A C53A C52A C30A 180.0 . . . . ?
C48A C53A C52A C51A 0.0 . . . . ?
C48A C53A O25A Ti5 163.6(10) . . . . ?
C48A C49A C50A C51A 0.0 . . . . ?
C49A C50A C51A C52A 0.0 . . . . ?
C50A C51A C52A C30A 180.0 . . . . ?
C50A C51A C52A C53A 0.0 . . . . ?
C52A C30A O23A Ti5 1(4) . . . . ?
C52A C30A O24A Ti6 -171.0(11) . . . . ?
C52A C53A C48A C49A 0.0 . . . . ?
C52A C53A O25A Ti5 -16.3(10) . . . . ?
C22A C27A C26A C25A 0.0 . . . . ?
C27A C22A C23 C21 -179.99(5) . . . . ?
C27A C22A C23 C24A 0.0 . . . . ?
C27A C26A C25A C24A 0.0 . . . . ?
C26A C25A C24A C23 0.0 . . . . ?
C25A C24A C23 C21 180.0 . . . . ?
C25A C24A C23 C22A 0.0 . . . . ?
C23 C22 C27 C26 -0.9(14) . . . . ?
C23 C24 C25 C26 -0.7(15) . . . . ?
C23 C22A C27A C26A 0.0 . . . . ?
O29A C22A C27A C26A 179.98(15) . . . . ?
O29A C22A C23 C21 0.03(16) . . . . ?
O29A C22A C23 C24A -179.98(14) . . . . ?
O23A Ti5 O25A C53A 17.4(13) . . . . ?
O23A C30A C52A C53A 7.1(19) . . . . ?
O23A C30A C52A C51A -172.9(19) . . . . ?
O23A C30A O24A Ti6 10(3) . . . . ?
O24A Ti6 O27 C43 -69.3(8) . . . . ?
O24A Ti6 O28 C54A -74(2) . . . . ?
O24A C30A C52A C53A -171.6(11) . . . . ?
O24A C30A C52A C51A 8.4(11) . . . . ?
O24A C30A O23A Ti5 179(2) . . . . ?
O25A Ti5 O26 C46A 84(3) . . . . ?
O25A C53A C48A C49A -179.96(8) . . . . ?
O25A C53A C52A C30A -0.04(9) . . . . ?
O25A C53A C52A C51A 179.96(9) . . . . ?

loop_
_smtbx_masks_void_nr
_smtbx_masks_void_average_x
_smtbx_masks_void_average_y
_smtbx_masks_void_average_z
_smtbx_masks_void_volume
_smtbx_masks_void_count_electrons
_smtbx_masks_void_content
1 0.090 0.253 0.543 36.0 0.0 ?
2 -0.090 0.253 0.957 36.0 0.0 ?
3 0.000 0.293 0.750 17.4 0.9 ?
4 0.000 0.500 -0.781 1279.9 214.6 '12 CH3OH'
5 0.000 0.707 0.250 17.4 0.9 ?
6 0.090 0.747 0.043 36.0 0.0 ?
7 -0.090 0.747 0.457 36.0 0.0 ?
8 0.500 0.000 -0.864 1279.9 214.6 '12 CH3OH'
9 0.410 0.247 0.457 36.0 0.0 ?
10 0.410 0.753 0.957 36.0 0.0 ?
11 0.500 0.207 0.250 17.4 0.9 ?
12 0.500 0.793 0.750 17.4 0.8 ?
13 0.590 0.247 0.043 36.0 0.0 ?
14 0.590 0.753 0.543 36.0 0.0 ?
